data_4345873
loop_
_publ_author_name
'Torardi, C. C.'
'Calabrese, J. C.'

_publ_section_title
;
 Ambient- and low-temperature crystal structure of vanadyl hydrogen
 phosphate (VO)2H4P2O9
;
_journal_name_full 'Inorganic Chemistry'
_journal_page_first 1308
_journal_page_last 1310
_journal_paper_doi 10.1021/ic00178a002
_journal_volume 23
_journal_year 1984
_chemical_formula_sum 'H4 O11 P2 V2'
_chemical_formula_weight 343.86
_space_group_IT_number 14
_symmetry_cell_setting monoclinic
_symmetry_Int_Tables_number 14
_symmetry_space_group_name_Hall '-P 2ybc'
_symmetry_space_group_name_H-M 'P 1 21/c 1'
_cell_angle_alpha 90
_cell_angle_beta 120.73(2)
_cell_angle_gamma 90
_cell_formula_units_Z 4
_cell_length_a 11.159(2)
_cell_length_b 7.401(1)
_cell_length_c 11.360(2)
_cell_volume 806.5(3)
_diffrn_ambient_temperature 143
_diffrn_radiation_probe x-ray
_diffrn_radiation_type MoK\a
_diffrn_radiation_wavelength 0.71069
_exptl_absorpt_coefficient_mu 2.768
_exptl_crystal_density_diffrn 2.832
_exptl_crystal_F_000 672
_refine_ls_number_parameters 152
_refine_ls_number_reflns 1646
_refine_ls_R_factor_gt 0.063
_refine_ls_wR_factor_gt 0.092
_cod_data_source_file Inorg-Chem-1984-23-1308-1310-2.cif
_cod_data_source_block (VO)2H4P2O9-LT
_cod_original_sg_symbol_H-M 'P 21/c'
_cod_database_code 4345873

loop_
_space_group_symop_id
_space_group_symop_operation_xyz
1 x,y,z
2 -x,1/2+y,1/2-z
3 -x,-y,-z
4 x,1/2-y,1/2+z

loop_
_atom_site_aniso_label
_atom_site_aniso_U_11
_atom_site_aniso_U_22
_atom_site_aniso_U_33
_atom_site_aniso_U_23
_atom_site_aniso_U_13
_atom_site_aniso_U_12
V1 0.0048(5) 0.0046(5) 0.0045(6) -0.0008(4) 0.0014(4) -0.0013(4)
V2 0.0053(5) 0.0038(5) 0.0066(6) 0.0009(4) 0.0041(4) 0.0016(4)
P1 0.0041(7) 0.0063(8) 0.0041(7) 0.0014(6) 0.0020(6) -0.0012(5)
P2 0.0045(7) 0.0042(7) 0.0040(7) 0.0013(6) 0.0020(6) 0.0013(5)
O1 0.006(2) 0.012(2) 0.005(2) 0.003(2) 0.003(2) -0.001(2)
O2 0.007(2) 0.025(3) 0.003(2) -0.005(2) 0.001(2) -0.009(2)
O3 0.009(2) 0.017(3) 0.005(2) -0.002(2) 0.004(2) -0.003(2)
O4 0.021(2) 0.004(2) 0.013(2) 0.006(2) 0.009(2) 0.001(2)
O5 0.024(2) 0.017(2) 0.016(2) 0.003(2) 0.015(2) 0.002(2)
O6 0.010(2) 0.012(2) 0.015(2) -0.009(2) 0.008(2) -0.005(2)
O7 0.005(2) 0.006(2) 0.011(2) 0.003(2) 0.003(2) 0.002(2)
O8 0.006(2) 0.013(2) 0.012(2) 0.004(2) 0.000(2) 0.002(2)
O9 0.012(2) 0.006(2) 0.002(2) 0.000(2) 0.002(2) -0.005(2)
O10 0.004(2) 0.008(2) 0.008(2) 0.006(2) 0.004(2) -0.001(2)
O11 0.006(2) 0.006(2) 0.006(2) 0.005(2) 0.002(2) 0.001(2)

loop_
_atom_site_label
_atom_site_type_symbol
_atom_site_thermal_displace_type
_atom_site_fract_x
_atom_site_fract_y
_atom_site_fract_z
_atom_site_occupancy
_atom_site_U_iso_or_equiv
_atom_site_calc_flag
_atom_site_refinement_flags
_atom_site_disorder_assembly
_atom_site_disorder_group
V1 V Uani 0.24430(10) 0.95290(10) 0.35880(10) 1.000 0.0051(3) . . . .
V2 V Uani 0.25560(10) 0.53610(10) 0.36200(10) 1.000 0.0047(3) . . . .
P1 P Uani 0.4675(2) 0.2464(2) 0.5922(2) 1.000 0.0049(4) . . . .
P2 P Uani 0.0330(2) 1.2414(2) 0.3750(2) 1.000 0.0043(4) . . . .
O1 O Uani 0.2493(7) 0.7426(8) 0.5131(5) 1.000 0.0076(12) . . . .
O2 O Uani 0.0034(6) 1.2607(8) 0.4966(6) 1.000 0.0124(14) . . . .
O3 O Uani 0.4969(6) 0.23550 0.7435(5) 1.000 0.0101(14) . . . .
O4 O Uani 0.2284(5) 1.0580(6) 0.2281(5) 1.000 0.0125(12) . . . .
O5 O Uani 0.2738(5) 0.4362(7) 0.2488(5) 1.000 0.0168(12) . . . .
O6 O Uani 0.3887(5) 0.0823(7) 0.5162(5) 1.000 0.0116(12) . . . .
O7 O Uani 0.1055(4) 1.0645(6) 0.3898(5) 1.000 0.0078(12) . . . .
O8 O Uani 0.3970(5) 0.4246(7) 0.5308(5) 1.000 0.0125(12) . . . .
O9 O Uani 0.1096(5) 1.4067(6) 0.3720(4) 1.000 0.0074(12) . . . .
O10 O Uani 0.6166(5) 0.2462(5) 0.6131(5) 1.000 0.0062(12) . . . .
O11 O Uani -0.1164(5) 1.2390(5) 0.2468(5) 1.000 0.0065(12) . . . .
H1 H Uiso 0.31(2) 0.728(10) 0.57(2) 1.000 0.09(6) . . . .
H2 H Uiso 0.202(12) 0.759(12) 0.515(11) 1.000 0.07(3) . . . .
H3 H Uiso 0.049(4) 1.297(4) 0.541(4) 1.000 0.029(8) . . . .
H4 H Uiso 0.466(10) 0.179(14) 0.749(11) 1.000 0.05(3) . . . .

loop_
_geom_angle_atom_site_label_1
_geom_angle_atom_site_label_2
_geom_angle_atom_site_label_3
_geom_angle
_geom_angle_site_symmetry_1
_geom_angle_site_symmetry_2
_geom_angle_site_symmetry_3
_geom_angle_publ_flag
O1 V1 O4 166.4(2) . . . yes
O1 V1 O7 82.1(2) . . . yes
O1 V1 O6 87.0(2) . . 1_565 yes
O1 V1 O11 70.5(2) . . 2_545 yes
O1 V1 O10 71.1(2) . . 3_666 yes
O4 V1 O7 103.9(3) . . . yes
O4 V1 O6 105.1(2) . . 1_565 yes
O4 V1 O11 96.8(2) . . 2_545 yes
O4 V1 O10 102.1(3) . . 3_666 yes
O6 V1 O7 89.2(2) 1_565 . . yes
O7 V1 O11 93.1(2) . . 2_545 yes
O7 V1 O10 153.1(2) . . 3_666 yes
O6 V1 O11 156.8(2) 1_565 . 2_545 yes
O6 V1 O10 90.3(2) 1_565 . 3_666 yes
O10 V1 O11 77.4(2) 3_666 . 2_545 yes
O1 V2 O5 166.1(3) . . . yes
O1 V2 O8 82.3(2) . . . yes
O1 V2 O9 86.5(2) . . 1_545 yes
O1 V2 O11 70.5(2) . . 2_545 yes
O1 V2 O10 70.5(2) . . 3_666 yes
O5 V2 O8 103.1(3) . . . yes
O5 V2 O9 106.1(3) . . 1_545 yes
O5 V2 O11 102.9(2) . . 2_545 yes
O5 V2 O10 96.3(3) . . 3_666 yes
O8 V2 O9 90.9(2) . . 1_545 yes
O8 V2 O11 152.7(2) . . 2_545 yes
O8 V2 O10 92.3(2) . . 3_666 yes
O9 V2 O11 89.8(2) 1_545 . 2_545 yes
O9 V2 O10 156.1(2) 1_545 . 3_666 yes
O10 V2 O11 76.7(2) 3_666 . 2_545 yes
O3 P1 O6 108.8(3) . . . yes
O3 P1 O8 108.5(3) . . . yes
O3 P1 O10 102.9(3) . . . yes
O6 P1 O8 115.5(3) . . . yes
O6 P1 O10 110.9(3) . . . yes
O8 P1 O10 109.6(3) . . . yes
O2 P2 O7 108.8(3) . . . yes
O2 P2 O9 108.7(3) . . . yes
O2 P2 O11 102.5(4) . . . yes
O7 P2 O9 115.6(3) . . . yes
O7 P2 O11 110.7(3) . . . yes
O9 P2 O11 109.8(3) . . . yes
V1 O1 V2 83.2(2) . . . yes
V1 O6 P1 154.5(3) 1_545 . . yes
V1 O7 P2 141.7(3) . . . yes
V2 O8 P1 142.8(3) . . . yes
V2 O9 P2 155.0(4) 1_565 . . yes
V1 O10 P1 133.8(3) 3_666 . . yes
V2 O10 P1 128.9(3) 3_666 . . yes
V1 O10 V2 97.2(3) 3_666 . 3_666 yes
V1 O11 P2 129.0(2) 2_555 . . yes
V2 O11 P2 133.6(2) 2_555 . . yes
V1 O11 V2 97.2(2) 2_555 . 2_555 yes
V1 O1 H1 118(14) . . . no
V1 O1 H2 103(10) . . . no
V2 O1 H1 102(12) . . . no
V2 O1 H2 124(10) . . . no
H1 O1 H2 121.00 . . . no
P2 O2 H3 109(5) . . . no
P1 O3 H4 111(11) . . . no

loop_
_geom_bond_atom_site_label_1
_geom_bond_atom_site_label_2
_geom_bond_distance
_geom_bond_site_symmetry_1
_geom_bond_site_symmetry_2
_geom_bond_publ_flag
V1 O1 2.323(6) . . yes
V1 O4 1.604(5) . . yes
V1 O7 1.940(5) . . yes
V1 O6 1.941(5) . 1_565 yes
V1 O11 2.057(5) . 2_545 yes
V1 O10 2.044(5) . 3_666 yes
V2 O1 2.326(6) . . yes
V2 O5 1.584(6) . . yes
V2 O8 1.938(5) . . yes
V2 O9 1.943(6) . 1_545 yes
V2 O11 2.058(5) . 2_545 yes
V2 O10 2.073(5) . 3_666 yes
P1 O3 1.579(6) . . yes
P1 O6 1.489(5) . . yes
P1 O8 1.511(5) . . yes
P1 O10 1.556(7) . . yes
P2 O2 1.582(7) . . yes
P2 O7 1.503(5) . . yes
P2 O9 1.503(5) . . yes
P2 O11 1.555(6) . . yes
O1 H1 0.7(2) . . no
O1 H2 0.55(15) . . no
O2 H3 0.57(4) . . no
O3 H4 0.57(11) . . no

loop_
_geom_hbond_atom_site_label_D
_geom_hbond_atom_site_label_H
_geom_hbond_atom_site_label_A
_geom_hbond_distance_DH
_geom_hbond_distance_HA
_geom_hbond_distance_DA
_geom_hbond_angle_DHA
_geom_hbond_site_symmetry_A
_geom_hbond_publ_flag
O1 H1 O8 0.7(2) 2.57(13) 2.821(9) 105(11) . yes
O1 H1 O3 0.7(2) 2.1(2) 2.769(8) 169(16) 2_656 yes
O1 H2 O7 0.55(15) 2.59(10) 2.814(8) 108(12) . yes
O1 H2 O2 0.55(15) 2.23(15) 2.765(11) 163(14) 3_576 yes
O2 H3 O4 0.57(4) 2.31(4) 2.876(8) 177(6) 4_575 yes
O3 H4 O5 0.57(11) 2.31(13) 2.823(9) 153(17) 4_555 yes

loop_
_geom_torsion_atom_site_label_1
_geom_torsion_atom_site_label_2
_geom_torsion_atom_site_label_3
_geom_torsion_atom_site_label_4
_geom_torsion
_geom_torsion_site_symmetry_1
_geom_torsion_site_symmetry_2
_geom_torsion_site_symmetry_3
_geom_torsion_site_symmetry_4
_geom_torsion_publ_flag
O7 V1 O1 V2 137.5(2) . . . . no
O6 V1 O1 V2 -132.8(3) 1_565 . . . no
O11 V1 O1 V2 41.4(2) 2_545 . . . no
O10 V1 O1 V2 -41.5(2) 3_666 . . . no
O1 V1 O7 P2 161.1(5) . . . . no
O4 V1 O7 P2 -31.3(6) . . . . no
O6 V1 O7 P2 74.0(5) 1_565 . . . no
O11 V1 O7 P2 -129.1(5) 2_545 . . . no
O10 V1 O7 P2 163.2(4) 3_666 . . . no
O1 V1 O6 P1 -151.6(10) . . 1_565 1_565 no
O4 V1 O6 P1 34.8(10) . . 1_565 1_565 no
O7 V1 O6 P1 -69.5(10) . . 1_565 1_565 no
O1 V1 O11 V2 -48.5(3) . . 2_545 . no
O1 V1 O11 P2 135.8(5) . . 2_545 2_545 no
O4 V1 O11 V2 126.6(3) . . 2_545 . no
O4 V1 O11 P2 -49.1(5) . . 2_545 2_545 no
O7 V1 O11 V2 -129.0(2) . . 2_545 . no
O7 V1 O11 P2 55.3(5) . . 2_545 2_545 no
O6 V1 O11 V2 -33.8(7) 1_565 . 2_545 . no
O10 V1 O11 V2 25.7(2) 3_666 . 2_545 . no
O1 V1 O10 V2 48.0(2) . . 3_666 . no
O1 V1 O10 P1 -136.7(5) . . 3_666 3_666 no
O4 V1 O10 V2 -119.8(2) . . 3_666 . no
O4 V1 O10 P1 55.5(5) . . 3_666 3_666 no
O7 V1 O10 V2 45.8(5) . . 3_666 . no
O7 V1 O10 P1 -139.0(4) . . 3_666 3_666 no
O6 V1 O10 V2 134.7(2) 1_565 . 3_666 . no
O11 V1 O10 V2 -25.4(2) 2_545 . 3_666 . no
O8 V2 O1 V1 136.1(3) . . . . no
O9 V2 O1 V1 -132.5(2) 1_545 . . . no
O11 V2 O1 V1 -41.4(2) 2_545 . . . no
O10 V2 O1 V1 40.9(2) 3_666 . . . no
O1 V2 O8 P1 155.5(7) . . . . no
O5 V2 O8 P1 -37.6(7) . . . . no
O9 V2 O8 P1 69.1(7) 1_545 . . . no
O11 V2 O8 P1 160.4(5) 2_545 . . . no
O10 V2 O8 P1 -134.6(7) 3_666 . . . no
O1 V2 O9 P2 -144.3(7) . . 1_545 1_545 no
O5 V2 O9 P2 41.9(7) . . 1_545 1_545 no
O8 V2 O9 P2 -62.0(7) . . 1_545 1_545 no
O1 V2 O11 V1 48.4(3) . . 2_545 . no
O1 V2 O11 P2 -136.2(6) . . 2_545 2_545 no
O5 V2 O11 V1 -118.8(3) . . 2_545 . no
O5 V2 O11 P2 56.6(5) . . 2_545 2_545 no
O8 V2 O11 V1 43.2(6) . . 2_545 . no
O8 V2 O11 P2 -141.4(5) . . 2_545 2_545 no
O9 V2 O11 V1 134.7(2) 1_545 . 2_545 . no
O10 V2 O11 V1 -25.3(2) 3_666 . 2_545 . no
O1 V2 O10 V1 -48.2(2) . . 3_666 . no
O1 V2 O10 P1 136.3(4) . . 3_666 3_666 no
O5 V2 O10 V1 127.4(2) . . 3_666 . no
O5 V2 O10 P1 -48.2(4) . . 3_666 3_666 no
O8 V2 O10 V1 -129.2(2) . . 3_666 . no
O8 V2 O10 P1 55.3(4) . . 3_666 3_666 no
O9 V2 O10 V1 -31.7(5) 1_545 . 3_666 . no
O11 V2 O10 V1 25.5(2) 2_545 . 3_666 . no
O3 P1 O6 V1 137.5(9) . . . 1_545 no
O8 P1 O6 V1 15.3(11) . . . 1_545 no
O10 P1 O6 V1 -110.1(9) . . . 1_545 no
O3 P1 O8 V2 -143.0(6) . . . . no
O6 P1 O8 V2 -20.7(8) . . . . no
O10 P1 O8 V2 105.4(6) . . . . no
O3 P1 O10 V1 83.5(4) . . . 3_666 no
O3 P1 O10 V2 -90.4(3) . . . 3_666 no
O6 P1 O10 V1 -32.7(5) . . . 3_666 no
O6 P1 O10 V2 153.4(3) . . . 3_666 no
O8 P1 O10 V1 -161.3(4) . . . 3_666 no
O8 P1 O10 V2 24.8(5) . . . 3_666 no
O2 P2 O7 V1 -146.1(5) . . . . no
O9 P2 O7 V1 -23.5(6) . . . . no
O11 P2 O7 V1 102.1(5) . . . . no
O2 P2 O9 V2 132.6(6) . . . 1_565 no
O7 P2 O9 V2 10.0(8) . . . 1_565 no
O11 P2 O9 V2 -116.0(6) . . . 1_565 no
O2 P2 O11 V1 83.3(5) . . . 2_555 no
O2 P2 O11 V2 -90.9(5) . . . 2_555 no
O7 P2 O11 V1 -160.9(4) . . . 2_555 no
O7 P2 O11 V2 25.0(6) . . . 2_555 no
O9 P2 O11 V1 -32.1(5) . . . 2_555 no
O9 P2 O11 V2 153.7(4) . . . 2_555 no
